data_7120358
loop_
_publ_author_name
'Pittala, Narsimhulu'
'Th\'etiot, Franck'
'Charles, Catherine'
'Triki, Smail'
'Boukheddaden, Kamel'
'Chastanet, Guillaume'
'Marchivie, Mathieu'

_publ_section_title
;
 Unprecedented trinuclear FeII triazole-based complex exhibiting a
 concerted and complete sharp spin transition above room temperature
;
_journal_name_full 'Chem. Commun.'
_journal_paper_doi 10.1039/C7CC04112H
_journal_year 2017
_chemical_formula_moiety 'C108 H84 Fe3 N42 S6'
_chemical_formula_sum 'C108 H84 Fe3 N42 S6'
_chemical_formula_weight 2330.08
_chemical_name_systematic
;
 ?
;
_space_group_crystal_system trigonal
_space_group_IT_number 148
_space_group_name_Hall '-R 3'
_space_group_name_H-M_alt 'R -3'
_symmetry_space_group_name_Hall '-R 3'
_symmetry_space_group_name_H-M 'R -3 :H'
_atom_sites_solution_hydrogens geom
_atom_sites_solution_primary direct
_audit_creation_date 2017-06-28
_audit_creation_method
;
Olex2 1.2
(compiled Mar 28 2017 19:26:29 for OlexSys, GUI svn.r5337)
;
_audit_update_record
;
2017-06-28 deposited with the CCDC.
2017-06-30 downloaded from the CCDC.
;
_cell_angle_alpha 90
_cell_angle_beta 90
_cell_angle_gamma 120
_cell_formula_units_Z 3
_cell_length_a 25.680(4)
_cell_length_b 25.680(4)
_cell_length_c 14.745(3)
_cell_measurement_reflns_used 785
_cell_measurement_temperature 315(2)
_cell_measurement_theta_max 18.13
_cell_measurement_theta_min 2.75
_cell_volume 8421(3)
_computing_molecular_graphics 'Olex2 (Dolomanov et al., 2009)'
_computing_publication_material 'Olex2 (Dolomanov et al., 2009)'
_computing_structure_refinement 'ShelXL (Sheldrick, 2015)'
_computing_structure_solution 'ShelXT (Sheldrick, 2015)'
_diffrn_ambient_temperature 315.11
_diffrn_detector_area_resol_mean 8
_diffrn_measured_fraction_theta_full 0.823
_diffrn_measured_fraction_theta_max 0.892
_diffrn_measurement_device_type 'Bruker APEX-II CCD'
_diffrn_measurement_method '\f and \w scans'
_diffrn_radiation_monochromator graphite
_diffrn_radiation_type MoK\a
_diffrn_radiation_wavelength 0.71073
_diffrn_reflns_av_R_equivalents 0.0928
_diffrn_reflns_av_unetI/netI 0.2641
_diffrn_reflns_Laue_measured_fraction_full 0.823
_diffrn_reflns_Laue_measured_fraction_max 0.892
_diffrn_reflns_limit_h_max 21
_diffrn_reflns_limit_h_min -30
_diffrn_reflns_limit_k_max 29
_diffrn_reflns_limit_k_min -23
_diffrn_reflns_limit_l_max 12
_diffrn_reflns_limit_l_min -17
_diffrn_reflns_number 6265
_diffrn_reflns_point_group_measured_fraction_full 0.823
_diffrn_reflns_point_group_measured_fraction_max 0.892
_diffrn_reflns_theta_full 26.000
_diffrn_reflns_theta_max 25.246
_diffrn_reflns_theta_min 2.789
_diffrn_source 'sealed tube'
_diffrn_standards_number 0
_exptl_absorpt_coefficient_mu 0.562
_exptl_absorpt_correction_T_max 0.7453
_exptl_absorpt_correction_T_min 0.6469
_exptl_absorpt_correction_type multi-scan
_exptl_absorpt_process_details
;
SADABS-2012/1 (Bruker,2012) was used for absorption correction.
wR2(int) was 0.0925 before and 0.0580 after correction.
The Ratio of minimum to maximum transmission is 0.8680.
The \l/2 correction factor is 0.0015.
;
_exptl_crystal_density_diffrn 1.378
_exptl_crystal_F_000 3600
_exptl_crystal_size_max 0.2
_exptl_crystal_size_mid 0.02
_exptl_crystal_size_min 0.02
_refine_diff_density_max 0.730
_refine_diff_density_min -0.563
_refine_diff_density_rms 0.078
_refine_ls_extinction_method none
_refine_ls_goodness_of_fit_ref 0.914
_refine_ls_hydrogen_treatment constr
_refine_ls_matrix_type full
_refine_ls_number_parameters 241
_refine_ls_number_reflns 3036
_refine_ls_number_restraints 0
_refine_ls_restrained_S_all 0.914
_refine_ls_R_factor_all 0.2475
_refine_ls_R_factor_gt 0.0584
_refine_ls_shift/su_max 0.000
_refine_ls_shift/su_mean 0.000
_refine_ls_structure_factor_coef Fsqd
_refine_ls_weighting_details 'w=1/[\s^2^(Fo^2^)+(0.0752P)^2^] where P=(Fo^2^+2Fc^2^)/3'
_refine_ls_weighting_scheme calc
_refine_ls_wR_factor_gt 0.1255
_refine_ls_wR_factor_ref 0.1962
_reflns_Friedel_coverage 0.000
_reflns_number_gt 1071
_reflns_number_total 3036
_reflns_threshold_expression 'I > 2\s(I)'
_cod_data_source_file c7cc04112h2.cif
_cod_data_source_block 315K
_cod_database_code 7120358
_shelxl_version_number 2013-4
_shelx_space_group_comment
;
The symmetry employed for this shelxl refinement is uniquely defined
by the following loop, which should always be used as a source of
symmetry information in preference to the above space-group names.
They are only intended as comments.
;
_olex2_refinement_description
;
1. Fixed Uiso
 At 1.2 times of:
  All C(H) groups, All C(H,H) groups
 At 1.5 times of:
  All C(H,H,H) groups
2.a Secondary CH2 refined with riding coordinates:
 C3(H3A,H3B), C17(H17A,H17B)
2.b Aromatic/amide H refined with riding coordinates:
 C1(H1), C2(H2), C5(H5), C6(H6), C7(H7), C8(H8), C9(H9)
2.c Idealised Me refined as rotating group:
 C18(H18A,H18B,H18C)
;

loop_
_space_group_symop_operation_xyz
'x, y, z'
'-y, x-y, z'
'-x+y, -x, z'
'x+2/3, y+1/3, z+1/3'
'-y+2/3, x-y+1/3, z+1/3'
'-x+y+2/3, -x+1/3, z+1/3'
'x+1/3, y+2/3, z+2/3'
'-y+1/3, x-y+2/3, z+2/3'
'-x+y+1/3, -x+2/3, z+2/3'
'-x, -y, -z'
'y, -x+y, -z'
'x-y, x, -z'
'-x+2/3, -y+1/3, -z+1/3'
'y+2/3, -x+y+1/3, -z+1/3'
'x-y+2/3, x+1/3, -z+1/3'
'-x+1/3, -y+2/3, -z+2/3'
'y+1/3, -x+y+2/3, -z+2/3'
'x-y+1/3, x+2/3, -z+2/3'

loop_
_atom_site_label
_atom_site_type_symbol
_atom_site_fract_x
_atom_site_fract_y
_atom_site_fract_z
_atom_site_U_iso_or_equiv
_atom_site_adp_type
_atom_site_occupancy
_atom_site_site_symmetry_order
_atom_site_calc_flag
_atom_site_refinement_flags_posn
_atom_site_refinement_flags_adp
_atom_site_refinement_flags_occupancy
Fe1 Fe 0.3333 0.6667 0.1667 0.0421(7) Uani 1 6 d S T P
Fe2 Fe 0.3333 0.6667 0.41901(11) 0.0452(6) Uani 1 3 d S T P
S1 S 0.57206(11) 0.64360(12) 0.60793(16) 0.0888(9) Uani 1 1 d . . .
N1 N 0.4041(3) 0.7185(3) 0.2457(3) 0.0449(16) Uani 1 1 d . . .
N2 N 0.4052(3) 0.7186(2) 0.3402(3) 0.0415(15) Uani 1 1 d . . .
N3 N 0.4943(3) 0.7873(3) 0.2930(4) 0.0553(17) Uani 1 1 d . . .
N4 N 0.3867(3) 0.6482(3) 0.4930(4) 0.0539(18) Uani 1 1 d . . .
N5 N 0.4498(4) 0.6183(4) 0.7500(5) 0.107(3) Uani 1 1 d . . .
N6 N 0.4377(4) 0.5980(4) 0.3223(5) 0.102(3) Uani 1 1 d . . .
N7 N 0.6253(5) 0.6649(5) 0.3684(6) 0.127(4) Uani 1 1 d . . .
C1 C 0.4574(4) 0.7598(4) 0.2205(5) 0.053(2) Uani 1 1 d . . .
H1 H 0.4691 0.7695 0.1603 0.063 Uiso 1 1 calc R . .
C2 C 0.4590(4) 0.7602(3) 0.3644(5) 0.054(2) Uani 1 1 d . . .
H2 H 0.4714 0.7699 0.4243 0.064 Uiso 1 1 calc R . .
C3 C 0.5559(4) 0.8382(4) 0.2930(6) 0.076(3) Uani 1 1 d . . .
H3A H 0.5702 0.8480 0.3550 0.091 Uiso 1 1 calc R . .
H3B H 0.5563 0.8730 0.2666 0.091 Uiso 1 1 calc R . .
C4 C 0.5975(4) 0.8238(5) 0.2397(6) 0.065(2) Uani 1 1 d . . .
C5 C 0.6003(5) 0.7727(6) 0.2520(7) 0.099(3) Uani 1 1 d . . .
H5 H 0.5736 0.7439 0.2924 0.119 Uiso 1 1 calc R . .
C6 C 0.6402(6) 0.7620(6) 0.2080(9) 0.118(4) Uani 1 1 d . . .
H6 H 0.6409 0.7267 0.2193 0.142 Uiso 1 1 calc R . .
C7 C 0.6781(6) 0.8014(8) 0.1489(9) 0.128(4) Uani 1 1 d . . .
H7 H 0.7051 0.7939 0.1177 0.153 Uiso 1 1 calc R . .
C8 C 0.6770(6) 0.8533(6) 0.1344(10) 0.146(5) Uani 1 1 d . . .
H8 H 0.7043 0.8815 0.0938 0.175 Uiso 1 1 calc R . .
C9 C 0.6354(5) 0.8657(5) 0.1796(8) 0.109(4) Uani 1 1 d . . .
H9 H 0.6343 0.9007 0.1684 0.131 Uiso 1 1 calc R . .
C10 C 0.4203(4) 0.6389(4) 0.5307(6) 0.059(2) Uani 1 1 d . . .
C11 C 0.4638(4) 0.6293(3) 0.5769(5) 0.058(2) Uani 1 1 d . . .
C12 C 0.4566(4) 0.6236(4) 0.6725(7) 0.077(3) Uani 1 1 d . . .
C13 C 0.5140(4) 0.6322(3) 0.5346(5) 0.057(2) Uani 1 1 d . . .
C14 C 0.5218(4) 0.6315(4) 0.4399(6) 0.068(2) Uani 1 1 d . . .
C15 C 0.4744(5) 0.6133(4) 0.3759(6) 0.075(3) Uani 1 1 d . . .
C16 C 0.5786(6) 0.6494(5) 0.3996(7) 0.087(3) Uani 1 1 d . . .
C17 C 0.6068(6) 0.6014(7) 0.5695(9) 0.150(5) Uani 1 1 d . . .
H17A H 0.6271 0.6192 0.5127 0.180 Uiso 1 1 calc R . .
H17B H 0.6377 0.6078 0.6131 0.180 Uiso 1 1 calc R . .
C18 C 0.5732(7) 0.5422(6) 0.5562(11) 0.203(8) Uani 1 1 d . . .
H18A H 0.5595 0.5346 0.4945 0.305 Uiso 1 1 calc GR . .
H18B H 0.5392 0.5260 0.5962 0.305 Uiso 1 1 calc GR . .
H18C H 0.5968 0.5235 0.5683 0.305 Uiso 1 1 calc GR . .

loop_
_atom_site_aniso_label
_atom_site_aniso_U_11
_atom_site_aniso_U_22
_atom_site_aniso_U_33
_atom_site_aniso_U_23
_atom_site_aniso_U_13
_atom_site_aniso_U_12
Fe1 0.0498(11) 0.0498(11) 0.0265(14) 0.000 0.000 0.0249(6)
Fe2 0.0510(8) 0.0510(8) 0.0337(10) 0.000 0.000 0.0255(4)
S1 0.098(2) 0.118(2) 0.0696(16) 0.0012(15) -0.0106(14) 0.0690(18)
N1 0.049(4) 0.053(4) 0.030(4) 0.006(3) 0.006(3) 0.024(4)
N2 0.052(4) 0.044(4) 0.022(3) 0.004(3) 0.001(3) 0.019(4)
N3 0.051(5) 0.061(5) 0.042(4) -0.005(4) 0.006(4) 0.018(4)
N4 0.060(5) 0.069(5) 0.036(4) -0.001(3) 0.004(3) 0.034(4)
N5 0.125(7) 0.174(9) 0.057(5) 0.014(6) 0.016(5) 0.102(7)
N6 0.127(8) 0.173(9) 0.045(5) -0.014(5) -0.014(5) 0.105(7)
N7 0.116(8) 0.166(10) 0.109(8) 0.013(6) 0.039(6) 0.079(8)
C1 0.070(6) 0.068(6) 0.025(4) -0.004(4) -0.005(5) 0.039(5)
C2 0.056(6) 0.053(5) 0.042(5) -0.003(4) -0.007(5) 0.020(5)
C3 0.061(6) 0.074(7) 0.068(6) -0.014(5) 0.001(5) 0.016(6)
C4 0.051(6) 0.076(7) 0.049(5) 0.010(5) 0.002(5) 0.017(6)
C5 0.084(8) 0.129(10) 0.095(8) 0.030(7) 0.021(6) 0.062(8)
C6 0.102(9) 0.167(12) 0.113(10) 0.025(9) 0.025(8) 0.089(10)
C7 0.106(10) 0.173(14) 0.100(10) -0.001(10) 0.035(8) 0.067(11)
C8 0.121(11) 0.115(12) 0.158(13) 0.027(10) 0.065(9) 0.028(10)
C9 0.111(9) 0.095(9) 0.108(9) 0.011(7) 0.035(7) 0.042(8)
C10 0.070(7) 0.058(6) 0.042(5) 0.008(4) 0.015(5) 0.027(5)
C11 0.071(6) 0.066(6) 0.039(5) 0.002(4) -0.001(5) 0.036(5)
C12 0.083(7) 0.101(8) 0.065(7) 0.000(6) 0.001(6) 0.059(6)
C13 0.061(6) 0.071(6) 0.040(5) 0.008(4) -0.005(4) 0.034(5)
C14 0.073(7) 0.088(7) 0.047(5) -0.003(5) -0.001(5) 0.043(6)
C15 0.096(8) 0.115(8) 0.046(6) 0.006(6) 0.012(6) 0.076(7)
C16 0.093(9) 0.108(8) 0.079(7) 0.000(6) 0.009(7) 0.065(8)
C17 0.189(14) 0.172(13) 0.141(12) -0.012(10) -0.023(10) 0.130(13)
C18 0.27(2) 0.084(10) 0.239(19) -0.042(11) -0.026(14) 0.079(12)

loop_
_atom_type_symbol
_atom_type_description
_atom_type_scat_dispersion_real
_atom_type_scat_dispersion_imag
_atom_type_scat_source
C C 0.0033 0.0016 'International Tables Vol C Tables 4.2.6.8 and 6.1.1.4'
H H 0.0000 0.0000 'International Tables Vol C Tables 4.2.6.8 and 6.1.1.4'
Fe Fe 0.3463 0.8444 'International Tables Vol C Tables 4.2.6.8 and 6.1.1.4'
N N 0.0061 0.0033 'International Tables Vol C Tables 4.2.6.8 and 6.1.1.4'
S S 0.1246 0.1234 'International Tables Vol C Tables 4.2.6.8 and 6.1.1.4'

loop_
_geom_angle_atom_site_label_1
_geom_angle_atom_site_label_2
_geom_angle_atom_site_label_3
_geom_angle
_geom_angle_site_symmetry_1
_geom_angle_site_symmetry_3
N1 Fe1 N1 90.4(2) 2_665 15
N1 Fe1 N1 90.4(2) 14_455 .
N1 Fe1 N1 90.4(2) 14_455 3_565
N1 Fe1 N1 90.4(2) 2_665 13_565
N1 Fe1 N1 180.0(4) 15 3_565
N1 Fe1 N1 89.6(2) 15 13_565
N1 Fe1 N1 90.4(2) 15 .
N1 Fe1 N1 180.0(2) 2_665 14_455
N1 Fe1 N1 89.6(2) 2_665 3_565
N1 Fe1 N1 89.6(2) 15 14_455
N1 Fe1 N1 90.4(2) 13_565 3_565
N1 Fe1 N1 89.6(2) 13_565 14_455
N1 Fe1 N1 89.6(2) . 3_565
N1 Fe1 N1 89.6(2) 2_665 .
N1 Fe1 N1 180.0 13_565 .
N2 Fe2 N2 90.2(2) 2_665 3_565
N2 Fe2 N2 90.2(2) . 3_565
N2 Fe2 N2 90.2(2) 2_665 .
N4 Fe2 N2 87.8(2) 2_665 2_665
N4 Fe2 N2 177.9(2) 3_565 .
N4 Fe2 N2 87.8(2) 3_565 3_565
N4 Fe2 N2 89.2(2) 3_565 2_665
N4 Fe2 N2 87.8(2) . .
N4 Fe2 N2 177.9(2) . 2_665
N4 Fe2 N2 89.2(2) . 3_565
N4 Fe2 N2 89.2(2) 2_665 .
N4 Fe2 N2 177.9(2) 2_665 3_565
N4 Fe2 N4 92.7(2) 2_665 3_565
N4 Fe2 N4 92.7(2) 3_565 .
N4 Fe2 N4 92.7(2) 2_665 .
C13 S1 C17 110.0(5) . .
N2 N1 Fe1 126.4(5) . .
C1 N1 Fe1 127.7(5) . .
C1 N1 N2 105.8(6) . .
N1 N2 Fe2 124.3(5) . .
C2 N2 Fe2 129.0(5) . .
C2 N2 N1 106.7(5) . .
C1 N3 C3 128.4(7) . .
C2 N3 C1 103.5(7) . .
C2 N3 C3 127.8(7) . .
C10 N4 Fe2 175.1(6) . .
N1 C1 N3 111.9(7) . .
N1 C1 H1 124.1 . .
N3 C1 H1 124.1 . .
N2 C2 N3 112.1(7) . .
N2 C2 H2 124.0 . .
N3 C2 H2 124.0 . .
N3 C3 H3A 109.4 . .
N3 C3 H3B 109.4 . .
N3 C3 C4 111.2(7) . .
H3A C3 H3B 108.0 . .
C4 C3 H3A 109.4 . .
C4 C3 H3B 109.4 . .
C5 C4 C3 123.4(9) . .
C9 C4 C3 117.5(10) . .
C9 C4 C5 119.1(10) . .
C4 C5 H5 118.6 . .
C6 C5 C4 122.9(10) . .
C6 C5 H5 118.6 . .
C5 C6 H6 119.9 . .
C7 C6 C5 120.2(12) . .
C7 C6 H6 119.9 . .
C6 C7 H7 120.5 . .
C6 C7 C8 119.0(13) . .
C8 C7 H7 120.5 . .
C7 C8 H8 119.0 . .
C7 C8 C9 121.9(12) . .
C9 C8 H8 119.0 . .
C4 C9 C8 116.8(11) . .
C4 C9 H9 121.6 . .
C8 C9 H9 121.6 . .
N4 C10 C11 178.1(9) . .
C12 C11 C10 114.8(7) . .
C13 C11 C10 123.8(7) . .
C13 C11 C12 121.0(8) . .
N5 C12 C11 178.9(12) . .
C11 C13 S1 114.8(6) . .
C11 C13 C14 124.8(7) . .
C14 C13 S1 120.1(7) . .
C13 C14 C15 123.9(8) . .
C13 C14 C16 122.5(8) . .
C15 C14 C16 113.6(8) . .
N6 C15 C14 177.1(10) . .
N7 C16 C14 178.4(12) . .
S1 C17 H17A 107.4 . .
S1 C17 H17B 107.4 . .
H17A C17 H17B 106.9 . .
C18 C17 S1 119.8(12) . .
C18 C17 H17A 107.4 . .
C18 C17 H17B 107.4 . .
C17 C18 H18A 109.5 . .
C17 C18 H18B 109.5 . .
C17 C18 H18C 109.5 . .
H18A C18 H18B 109.5 . .
H18A C18 H18C 109.5 . .
H18B C18 H18C 109.5 . .

loop_
_geom_bond_atom_site_label_1
_geom_bond_atom_site_label_2
_geom_bond_distance
_geom_bond_site_symmetry_2
Fe1 N1 2.004(6) 2_665
Fe1 N1 2.004(6) .
Fe1 N1 2.004(6) 14_455
Fe1 N1 2.004(6) 15
Fe1 N1 2.004(6) 13_565
Fe1 N1 2.004(6) 3_565
Fe2 N2 2.019(5) .
Fe2 N2 2.019(5) 2_665
Fe2 N2 2.019(5) 3_565
Fe2 N4 1.987(7) 3_565
Fe2 N4 1.987(7) 2_665
Fe2 N4 1.987(7) .
S1 C13 1.744(7) .
S1 C17 1.806(12) .
N1 N2 1.394(7) .
N1 C1 1.298(8) .
N2 C2 1.304(8) .
N3 C1 1.367(8) .
N3 C2 1.335(8) .
N3 C3 1.464(9) .
N4 C10 1.147(9) .
N5 C12 1.153(10) .
N6 C15 1.139(10) .
N7 C16 1.154(11) .
C1 H1 0.9300 .
C2 H2 0.9300 .
C3 H3A 0.9700 .
C3 H3B 0.9700 .
C3 C4 1.511(11) .
C4 C5 1.363(12) .
C4 C9 1.358(12) .
C5 H5 0.9300 .
C5 C6 1.353(13) .
C6 H6 0.9300 .
C6 C7 1.321(14) .
C7 H7 0.9300 .
C7 C8 1.363(15) .
C8 H8 0.9300 .
C8 C9 1.423(15) .
C9 H9 0.9300 .
C10 C11 1.429(12) .
C11 C12 1.420(12) .
C11 C13 1.402(10) .
C13 C14 1.411(10) .
C14 C15 1.421(12) .
C14 C16 1.422(13) .
C17 H17A 0.9700 .
C17 H17B 0.9700 .
C17 C18 1.334(14) .
C18 H18A 0.9600 .
C18 H18B 0.9600 .
C18 H18C 0.9600 .

loop_
_geom_torsion_atom_site_label_1
_geom_torsion_atom_site_label_2
_geom_torsion_atom_site_label_3
_geom_torsion_atom_site_label_4
_geom_torsion
Fe1 N1 N2 Fe2 -1.6(7)
Fe1 N1 N2 C2 -177.9(5)
Fe1 N1 C1 N3 178.5(4)
Fe2 N2 C2 N3 -177.0(4)
S1 C13 C14 C15 169.7(7)
S1 C13 C14 C16 -10.5(12)
N1 N2 C2 N3 -0.9(8)
N2 N1 C1 N3 0.4(8)
N3 C3 C4 C5 -49.6(11)
N3 C3 C4 C9 133.3(8)
C1 N1 N2 Fe2 176.6(5)
C1 N1 N2 C2 0.3(7)
C1 N3 C2 N2 1.1(8)
C1 N3 C3 C4 -59.9(10)
C2 N3 C1 N1 -0.9(8)
C2 N3 C3 C4 126.5(8)
C3 N3 C1 N1 -175.7(7)
C3 N3 C2 N2 176.0(7)
C3 C4 C5 C6 -175.9(9)
C3 C4 C9 C8 175.9(10)
C4 C5 C6 C7 -1.1(18)
C5 C4 C9 C8 -1.4(15)
C5 C6 C7 C8 1(2)
C6 C7 C8 C9 -1(2)
C7 C8 C9 C4 1(2)
C9 C4 C5 C6 1.3(15)
C10 C11 C13 S1 159.9(7)
C10 C11 C13 C14 -14.7(13)
C11 C13 C14 C15 -15.9(13)
C11 C13 C14 C16 163.8(8)
C12 C11 C13 S1 -12.5(10)
C12 C11 C13 C14 172.9(8)
C13 S1 C17 C18 -55.3(14)
C17 S1 C13 C11 143.2(8)
C17 S1 C13 C14 -41.9(9)
